data_7240960
loop_
_publ_author_name
'Basak, Tanmoy'
'Frontera, Antonio'
'Chattopadhyay, Shouvik'

_publ_section_title
;
 A theoretical insight into non-covalent supramolecular interactions in
 the solid state structures of two octahedral iron(III)complexes
;
_journal_name_full CrystEngComm
_journal_paper_doi 10.1039/D0CE00955E
_journal_year 2020
_chemical_formula_sum 'C24 H34 Cl Fe N4 O6'
_chemical_formula_weight 565.85
_space_group_crystal_system triclinic
_space_group_IT_number 2
_space_group_name_Hall '-P 1'
_space_group_name_H-M_alt 'P -1'
_atom_sites_solution_hydrogens mixed
_audit_creation_method SHELXL-2018/3
_audit_update_record
;
2020-07-02 deposited with the CCDC.	2020-07-27 downloaded from the CCDC.
;
_cell_angle_alpha 96.95(2)
_cell_angle_beta 108.18(2)
_cell_angle_gamma 109.27(2)
_cell_formula_units_Z 2
_cell_length_a 9.866(9)
_cell_length_b 10.754(9)
_cell_length_c 13.600(12)
_cell_measurement_reflns_used 900
_cell_measurement_temperature 273(2)
_cell_measurement_theta_max 25.87
_cell_measurement_theta_min 2.06
_cell_volume 1253.1(19)
_computing_structure_refinement 'SHELXL-2018/3 (Sheldrick, 2018)'
_computing_structure_solution 'SHELXT 2014/5 (Sheldrick, 2014)'
_diffrn_ambient_temperature 273(2)
_diffrn_measured_fraction_theta_full 0.917
_diffrn_measured_fraction_theta_max 0.917
_diffrn_measurement_device_type 'BRUKER D8 QUEST area detector'
_diffrn_radiation_type MoK\a
_diffrn_radiation_wavelength 0.71073
_diffrn_reflns_av_R_equivalents 0.0825
_diffrn_reflns_av_unetI/netI 0.1240
_diffrn_reflns_Laue_measured_fraction_full 0.917
_diffrn_reflns_Laue_measured_fraction_max 0.917
_diffrn_reflns_limit_h_max 11
_diffrn_reflns_limit_h_min -11
_diffrn_reflns_limit_k_max 12
_diffrn_reflns_limit_k_min -12
_diffrn_reflns_limit_l_max 16
_diffrn_reflns_limit_l_min -11
_diffrn_reflns_number 8064
_diffrn_reflns_point_group_measured_fraction_full 0.917
_diffrn_reflns_point_group_measured_fraction_max 0.917
_diffrn_reflns_theta_full 24.895
_diffrn_reflns_theta_max 24.895
_diffrn_reflns_theta_min 2.072
_exptl_absorpt_coefficient_mu 0.756
_exptl_absorpt_correction_type multi-scan
_exptl_absorpt_process_details SADABS
_exptl_crystal_colour BLACK
_exptl_crystal_density_diffrn 1.500
_exptl_crystal_description BLOCK
_exptl_crystal_F_000 594
_exptl_transmission_factor_max 0.875
_exptl_transmission_factor_min 0.669
_refine_diff_density_max 1.072
_refine_diff_density_min -0.514
_refine_diff_density_rms 0.128
_refine_ls_extinction_method none
_refine_ls_goodness_of_fit_ref 1.025
_refine_ls_hydrogen_treatment mixed
_refine_ls_matrix_type full
_refine_ls_number_parameters 335
_refine_ls_number_reflns 4000
_refine_ls_number_restraints 0
_refine_ls_restrained_S_all 1.025
_refine_ls_R_factor_all 0.1737
_refine_ls_R_factor_gt 0.1045
_refine_ls_shift/su_max 0.000
_refine_ls_shift/su_mean 0.000
_refine_ls_structure_factor_coef Fsqd
_refine_ls_weighting_details 'w=1/[\s^2^(Fo^2^)+(0.1592P)^2^+7.7791P] where P=(Fo^2^+2Fc^2^)/3'
_refine_ls_weighting_scheme calc
_refine_ls_wR_factor_gt 0.2757
_refine_ls_wR_factor_ref 0.3419
_reflns_Friedel_coverage 0.000
_reflns_number_gt 2323
_reflns_number_total 4000
_reflns_threshold_expression 'I > 2\s(I)'
_cod_data_source_file d0ce00955e1.cif
_cod_data_source_block 2
_cod_depositor_comments
;
The following automatic conversions were performed:

data item '_exptl_absorpt_correction_type' value 'MULTI-SCAN' was
changed to 'multi-scan' in accordance with the
/home/data/users/saulius/crontab/automatic-downloads/rss-feeds/RSC/lib/dictionaries/cif_core.dic
dictionary named 'cif_core.dic' version 2.4.2 last updated on
2011-04-26.

Automatic conversion script
Id: cif_fix_values 7556 2019-12-06 15:28:31Z antanas 
;
_cod_original_cell_volume 1253.2(19)
_cod_database_code 7240960
_shelx_shelxl_version_number 2018/3
_shelx_space_group_comment
;
The symmetry employed for this shelxl refinement is uniquely defined
by the following loop, which should always be used as a source of
symmetry information in preference to the above space-group names.
They are only intended as comments.
;

loop_
_space_group_symop_operation_xyz
'x, y, z'
'-x, -y, -z'

loop_
_atom_site_label
_atom_site_type_symbol
_atom_site_fract_x
_atom_site_fract_y
_atom_site_fract_z
_atom_site_U_iso_or_equiv
_atom_site_adp_type
_atom_site_occupancy
_atom_site_site_symmetry_order
_atom_site_calc_flag
_atom_site_refinement_flags_posn
_atom_site_refinement_flags_adp
_atom_site_refinement_flags_occupancy
_atom_site_disorder_assembly
_atom_site_disorder_group
Fe1 Fe 0.43209(14) 0.74328(14) 0.22597(11) 0.0462(5) Uani 1 1 d . . . . .
O1 O 0.2493(7) 0.6594(7) 0.2494(6) 0.0507(18) Uani 1 1 d . . . . .
O5 O 0.0101(7) 0.4951(7) 0.2723(6) 0.0557(19) Uani 1 1 d . . . . .
N1 N 0.4609(9) 0.9214(8) 0.2959(7) 0.049(2) Uani 1 1 d . . . . .
N3 N 0.2966(9) 0.7449(9) 0.0779(7) 0.043(2) Uani 1 1 d . . . . .
C24 C 0.8210(14) 0.7944(14) 0.6642(10) 0.083(4) Uani 1 1 d . . . . .
H24A H 0.849477 0.887111 0.699945 0.125 Uiso 1 1 calc R U . . .
H24B H 0.764091 0.734551 0.697333 0.125 Uiso 1 1 calc R U . . .
H24C H 0.912739 0.778405 0.669174 0.125 Uiso 1 1 calc R U . . .
O2 O 0.5594(7) 0.7385(6) 0.3583(5) 0.0476(17) Uani 1 1 d . . . . .
C6 C 0.2639(11) 0.8486(11) 0.3692(8) 0.050(3) Uani 1 1 d . . . . .
N2 N 0.6280(8) 0.8432(8) 0.2000(7) 0.043(2) Uani 1 1 d . . . . .
N4 N 0.4029(8) 0.5676(8) 0.1561(6) 0.046(2) Uani 1 1 d . . . . .
C11 C 0.2004(10) 0.7141(11) 0.3157(8) 0.050(3) Uani 1 1 d . . . . .
C7 C 0.1985(13) 0.8949(13) 0.4378(9) 0.062(3) Uani 1 1 d . . . . .
H7 H 0.241090 0.986204 0.473971 0.074 Uiso 1 1 calc R U . . .
C8 C 0.0755(12) 0.8078(13) 0.4512(9) 0.064(3) Uani 1 1 d . . . . .
H8 H 0.034810 0.840259 0.496965 0.077 Uiso 1 1 calc R U . . .
C9 C 0.0085(12) 0.6723(12) 0.3990(8) 0.058(3) Uani 1 1 d . . . . .
H9 H -0.075646 0.613345 0.409858 0.069 Uiso 1 1 calc R U . . .
C10 C 0.0686(10) 0.6242(11) 0.3291(8) 0.050(3) Uani 1 1 d . . . . .
C12 C -0.1227(14) 0.4009(13) 0.2831(11) 0.080(4) Uani 1 1 d . . . . .
H12A H -0.152652 0.312555 0.238430 0.121 Uiso 1 1 calc R U . . .
H12B H -0.097936 0.395959 0.356289 0.121 Uiso 1 1 calc R U . . .
H12C H -0.206567 0.430818 0.262005 0.121 Uiso 1 1 calc R U . . .
C5 C 0.3906(11) 0.9485(11) 0.3552(9) 0.053(3) Uani 1 1 d . . . . .
H5 H 0.423685 1.038653 0.391598 0.064 Uiso 1 1 calc R U . . .
C4 C 0.5817(11) 1.0292(10) 0.2829(9) 0.053(3) Uani 1 1 d . . . . .
H4A H 0.625210 1.108119 0.342764 0.063 Uiso 1 1 calc R U . . .
H4B H 0.540327 1.055393 0.217805 0.063 Uiso 1 1 calc R U . . .
C3 C 0.7080(11) 0.9773(11) 0.2774(9) 0.059(3) Uani 1 1 d . . . . .
H3A H 0.780607 1.039843 0.254170 0.071 Uiso 1 1 calc R U . . .
H3B H 0.764512 0.969063 0.347148 0.071 Uiso 1 1 calc R U . . .
C2 C 0.7351(11) 0.7724(12) 0.2078(10) 0.063(3) Uani 1 1 d . . . . .
H2A H 0.676896 0.682179 0.159921 0.075 Uiso 1 1 calc R U . . .
H2B H 0.769543 0.760918 0.279895 0.075 Uiso 1 1 calc R U . . .
C1 C 0.8762(12) 0.8383(13) 0.1829(10) 0.064(3) Uani 1 1 d . . . . .
H1A H 0.919040 0.935511 0.214187 0.077 Uiso 1 1 calc R U . . .
H1B H 0.953652 0.803487 0.215767 0.077 Uiso 1 1 calc R U . . .
O3 O 0.8457(13) 0.8160(13) 0.0749(9) 0.105(4) Uani 1 1 d . . . . .
H3O H 0.829515 0.879827 0.053665 0.158 Uiso 1 1 calc R U . . .
C15 C 0.2083(12) 0.5964(11) 0.0178(8) 0.057(3) Uani 1 1 d . . . . .
H15A H 0.126350 0.553448 0.042523 0.068 Uiso 1 1 calc R U . . .
H15B H 0.162477 0.588055 -0.058210 0.068 Uiso 1 1 calc R U . . .
C16 C 0.3217(12) 0.5319(12) 0.0394(8) 0.060(3) Uani 1 1 d . . . . .
H16A H 0.269314 0.433981 0.012034 0.072 Uiso 1 1 calc R U . . .
H16B H 0.394652 0.565266 0.005255 0.072 Uiso 1 1 calc R U . . .
C17 C 0.4391(11) 0.4768(11) 0.2029(9) 0.055(3) Uani 1 1 d . . . . .
H17 H 0.405555 0.389745 0.160370 0.066 Uiso 1 1 calc R U . . .
C18 C 0.5249(11) 0.5015(11) 0.3124(9) 0.050(3) Uani 1 1 d . . . . .
C23 C 0.5827(10) 0.6302(10) 0.3839(9) 0.046(2) Uani 1 1 d . . . . .
C22 C 0.6756(11) 0.6447(11) 0.4916(9) 0.052(3) Uani 1 1 d . . . . .
O6 O 0.7276(8) 0.7696(8) 0.5556(6) 0.064(2) Uani 1 1 d . . . . .
C21 C 0.7028(12) 0.5350(13) 0.5240(10) 0.062(3) Uani 1 1 d . . . . .
H21 H 0.762463 0.545707 0.595012 0.074 Uiso 1 1 calc R U . . .
C20 C 0.6429(13) 0.4107(12) 0.4528(10) 0.061(3) Uani 1 1 d . . . . .
H20 H 0.660394 0.337633 0.476276 0.074 Uiso 1 1 calc R U . . .
C19 C 0.5589(12) 0.3936(12) 0.3492(10) 0.061(3) Uani 1 1 d . . . . .
H19 H 0.522814 0.309839 0.301277 0.073 Uiso 1 1 calc R U . . .
C14 C 0.1913(12) 0.8164(12) 0.0738(9) 0.059(3) Uani 1 1 d . . . . .
H14A H 0.252632 0.909402 0.116071 0.070 Uiso 1 1 calc R U . . .
H14B H 0.121207 0.773613 0.107569 0.070 Uiso 1 1 calc R U . . .
C13 C 0.0960(14) 0.8202(16) -0.0354(10) 0.079(4) Uani 1 1 d . . . . .
H13A H 0.020870 0.728936 -0.074174 0.095 Uiso 1 1 calc R U . . .
H13B H 0.039324 0.876876 -0.027824 0.095 Uiso 1 1 calc R U . . .
O4 O 0.1851(12) 0.8702(12) -0.0949(8) 0.097(3) Uani 1 1 d . . . . .
H4O H 0.270365 0.926817 -0.054562 0.145 Uiso 1 1 calc R U . . .
Cl1 Cl 0.5414(4) 0.8311(4) -0.0555(3) 0.0785(10) Uani 1 1 d . . . . .
H2 H 0.604(9) 0.865(8) 0.143(6) 0.02(2) Uiso 1 1 d . . . . .
H3 H 0.356(13) 0.735(12) 0.059(9) 0.06(4) Uiso 1 1 d . . . . .

loop_
_atom_site_aniso_label
_atom_site_aniso_U_11
_atom_site_aniso_U_22
_atom_site_aniso_U_33
_atom_site_aniso_U_23
_atom_site_aniso_U_13
_atom_site_aniso_U_12
Fe1 0.0341(7) 0.0430(9) 0.0518(9) 0.0037(6) 0.0094(6) 0.0123(6)
O1 0.031(3) 0.042(4) 0.065(4) 0.007(3) 0.009(3) 0.008(3)
O5 0.037(3) 0.054(5) 0.069(5) 0.007(4) 0.023(3) 0.009(3)
N1 0.037(4) 0.044(5) 0.051(5) 0.007(4) 0.002(4) 0.011(4)
N3 0.027(4) 0.046(5) 0.053(5) 0.008(4) 0.014(4) 0.014(4)
C24 0.065(7) 0.081(9) 0.067(8) 0.016(7) -0.003(6) 0.012(7)
O2 0.042(3) 0.039(4) 0.048(4) -0.002(3) 0.007(3) 0.013(3)
C6 0.040(5) 0.048(6) 0.055(6) 0.005(5) 0.009(4) 0.020(5)
N2 0.034(4) 0.049(5) 0.050(5) 0.018(4) 0.013(4) 0.019(4)
N4 0.039(4) 0.042(5) 0.048(5) -0.001(4) 0.012(4) 0.012(4)
C11 0.031(5) 0.054(6) 0.060(6) 0.005(5) 0.016(4) 0.015(5)
C7 0.060(7) 0.065(7) 0.059(7) -0.002(6) 0.022(5) 0.028(6)
C8 0.051(6) 0.075(8) 0.059(7) -0.007(6) 0.020(5) 0.027(6)
C9 0.045(5) 0.071(8) 0.055(6) 0.016(6) 0.016(5) 0.023(5)
C10 0.032(5) 0.056(6) 0.054(6) 0.007(5) 0.010(4) 0.016(5)
C12 0.057(7) 0.066(8) 0.098(10) 0.002(7) 0.032(7) 0.003(6)
C5 0.042(5) 0.047(6) 0.058(6) 0.003(5) 0.004(5) 0.020(5)
C4 0.047(5) 0.040(6) 0.057(6) 0.005(5) 0.012(5) 0.008(5)
C3 0.043(5) 0.055(7) 0.059(7) 0.000(5) 0.017(5) 0.000(5)
C2 0.043(5) 0.070(8) 0.075(8) 0.026(6) 0.022(5) 0.018(5)
C1 0.044(6) 0.074(8) 0.077(8) 0.025(7) 0.022(6) 0.024(6)
O3 0.084(6) 0.153(11) 0.112(8) 0.059(8) 0.053(6) 0.064(7)
C15 0.048(5) 0.061(7) 0.044(6) 0.000(5) 0.008(5) 0.013(5)
C16 0.059(6) 0.060(7) 0.053(6) 0.000(5) 0.013(5) 0.024(6)
C17 0.046(5) 0.038(6) 0.076(7) 0.003(5) 0.020(5) 0.017(5)
C18 0.045(5) 0.047(6) 0.062(6) 0.008(5) 0.022(5) 0.023(5)
C23 0.032(5) 0.041(6) 0.072(7) 0.012(5) 0.023(5) 0.018(4)
C22 0.041(5) 0.053(7) 0.057(6) 0.011(5) 0.016(5) 0.015(5)
O6 0.057(4) 0.057(5) 0.060(5) 0.012(4) 0.006(4) 0.018(4)
C21 0.055(6) 0.072(8) 0.066(7) 0.036(6) 0.017(5) 0.032(6)
C20 0.058(6) 0.058(7) 0.077(8) 0.029(6) 0.025(6) 0.031(6)
C19 0.057(6) 0.059(7) 0.068(7) 0.015(6) 0.024(6) 0.024(6)
C14 0.047(6) 0.071(8) 0.069(7) 0.021(6) 0.022(5) 0.036(5)
C13 0.062(7) 0.109(11) 0.071(8) 0.027(8) 0.022(6) 0.040(7)
O4 0.112(8) 0.104(9) 0.092(7) 0.025(6) 0.042(6) 0.060(7)
Cl1 0.075(2) 0.089(2) 0.072(2) 0.0249(17) 0.0239(16) 0.0345(18)

loop_
_atom_type_symbol
_atom_type_description
_atom_type_scat_dispersion_real
_atom_type_scat_dispersion_imag
_atom_type_scat_source
C C 0.0033 0.0016 'International Tables Vol C Tables 4.2.6.8 and 6.1.1.4'
H H 0.0000 0.0000 'International Tables Vol C Tables 4.2.6.8 and 6.1.1.4'
N N 0.0061 0.0033 'International Tables Vol C Tables 4.2.6.8 and 6.1.1.4'
O O 0.0106 0.0060 'International Tables Vol C Tables 4.2.6.8 and 6.1.1.4'
Cl Cl 0.1484 0.1585 'International Tables Vol C Tables 4.2.6.8 and 6.1.1.4'
Fe Fe 0.3463 0.8444 'International Tables Vol C Tables 4.2.6.8 and 6.1.1.4'
S S 0.1246 0.1234 'International Tables Vol C Tables 4.2.6.8 and 6.1.1.4'

loop_
_geom_angle_atom_site_label_1
_geom_angle_atom_site_label_2
_geom_angle_atom_site_label_3
_geom_angle
_geom_angle_site_symmetry_1
_geom_angle_site_symmetry_3
_geom_angle_publ_flag
O2 Fe1 O1 93.5(3) . . ?
O2 Fe1 N4 94.2(3) . . ?
O1 Fe1 N4 87.2(3) . . ?
O2 Fe1 N1 86.2(3) . . ?
O1 Fe1 N1 92.8(3) . . ?
N4 Fe1 N1 179.6(4) . . ?
O2 Fe1 N2 87.9(3) . . ?
O1 Fe1 N2 177.0(3) . . ?
N4 Fe1 N2 95.3(4) . . ?
N1 Fe1 N2 84.6(4) . . ?
O2 Fe1 N3 177.7(4) . . ?
O1 Fe1 N3 87.8(3) . . ?
N4 Fe1 N3 84.1(4) . . ?
N1 Fe1 N3 95.5(4) . . ?
N2 Fe1 N3 90.8(4) . . ?
C11 O1 Fe1 126.5(6) . . ?
C10 O5 C12 117.9(9) . . ?
C5 N1 C4 120.2(9) . . ?
C5 N1 Fe1 126.2(8) . . ?
C4 N1 Fe1 113.5(7) . . ?
C14 N3 C15 111.5(8) . . ?
C14 N3 Fe1 117.1(7) . . ?
C15 N3 Fe1 105.1(6) . . ?
C23 O2 Fe1 126.0(6) . . ?
C11 C6 C7 119.5(10) . . ?
C11 C6 C5 123.0(10) . . ?
C7 C6 C5 117.4(10) . . ?
C3 N2 C2 110.2(8) . . ?
C3 N2 Fe1 107.0(6) . . ?
C2 N2 Fe1 115.6(6) . . ?
C17 N4 C16 119.7(9) . . ?
C17 N4 Fe1 126.0(7) . . ?
C16 N4 Fe1 114.1(7) . . ?
O1 C11 C6 125.2(9) . . ?
O1 C11 C10 115.7(9) . . ?
C6 C11 C10 119.1(10) . . ?
C8 C7 C6 120.6(11) . . ?
C7 C8 C9 121.6(11) . . ?
C8 C9 C10 119.0(11) . . ?
O5 C10 C9 124.0(9) . . ?
O5 C10 C11 115.9(9) . . ?
C9 C10 C11 120.1(10) . . ?
N1 C5 C6 124.2(10) . . ?
N1 C4 C3 108.1(9) . . ?
N2 C3 C4 106.7(8) . . ?
N2 C2 C1 117.4(10) . . ?
O3 C1 C2 113.1(10) . . ?
C16 C15 N3 106.5(8) . . ?
N4 C16 C15 106.9(9) . . ?
N4 C17 C18 124.8(10) . . ?
C17 C18 C23 122.3(10) . . ?
C17 C18 C19 117.6(10) . . ?
C23 C18 C19 120.0(10) . . ?
O2 C23 C18 125.3(9) . . ?
O2 C23 C22 117.7(9) . . ?
C18 C23 C22 117.0(9) . . ?
O6 C22 C21 125.2(10) . . ?
O6 C22 C23 114.2(9) . . ?
C21 C22 C23 120.6(10) . . ?
C22 O6 C24 118.6(9) . . ?
C20 C21 C22 120.8(11) . . ?
C19 C20 C21 120.6(11) . . ?
C20 C19 C18 120.9(11) . . ?
N3 C14 C13 116.4(10) . . ?
O4 C13 C14 113.0(10) . . ?

loop_
_geom_bond_atom_site_label_1
_geom_bond_atom_site_label_2
_geom_bond_distance
_geom_bond_site_symmetry_2
_geom_bond_publ_flag
Fe1 O2 1.864(7) . ?
Fe1 O1 1.877(7) . ?
Fe1 N4 1.895(8) . ?
Fe1 N1 1.920(9) . ?
Fe1 N2 2.040(8) . ?
Fe1 N3 2.046(8) . ?
O1 C11 1.311(12) . ?
O5 C10 1.339(12) . ?
O5 C12 1.430(13) . ?
N1 C5 1.282(14) . ?
N1 C4 1.437(13) . ?
N3 C14 1.475(13) . ?
N3 C15 1.516(13) . ?
C24 O6 1.413(13) . ?
O2 C23 1.325(11) . ?
C6 C11 1.370(14) . ?
C6 C7 1.418(15) . ?
C6 C5 1.436(15) . ?
N2 C3 1.474(13) . ?
N2 C2 1.480(14) . ?
N4 C17 1.313(13) . ?
N4 C16 1.471(13) . ?
C11 C10 1.421(14) . ?
C7 C8 1.346(16) . ?
C8 C9 1.374(16) . ?
C9 C10 1.399(15) . ?
C4 C3 1.542(16) . ?
C2 C1 1.501(15) . ?
C1 O3 1.377(15) . ?
C15 C16 1.475(15) . ?
C17 C18 1.405(15) . ?
C18 C23 1.412(14) . ?
C18 C19 1.415(15) . ?
C23 C22 1.422(14) . ?
C22 O6 1.345(13) . ?
C22 C21 1.386(15) . ?
C21 C20 1.372(17) . ?
C20 C19 1.347(15) . ?
C14 C13 1.503(15) . ?
C13 O4 1.398(15) . ?

loop_
_geom_torsion_atom_site_label_1
_geom_torsion_atom_site_label_2
_geom_torsion_atom_site_label_3
_geom_torsion_atom_site_label_4
_geom_torsion
_geom_torsion_site_symmetry_1
_geom_torsion_site_symmetry_2
_geom_torsion_site_symmetry_3
_geom_torsion_site_symmetry_4
_geom_torsion_publ_flag
O2 Fe1 O1 C11 71.6(8) . . . . ?
N4 Fe1 O1 C11 165.6(8) . . . . ?
N1 Fe1 O1 C11 -14.7(8) . . . . ?
N3 Fe1 O1 C11 -110.2(8) . . . . ?
O1 Fe1 O2 C23 76.6(8) . . . . ?
N4 Fe1 O2 C23 -10.9(8) . . . . ?
N1 Fe1 O2 C23 169.1(8) . . . . ?
N2 Fe1 O2 C23 -106.1(8) . . . . ?
O2 Fe1 N4 C17 12.7(9) . . . . ?
O1 Fe1 N4 C17 -80.7(8) . . . . ?
N2 Fe1 N4 C17 100.9(9) . . . . ?
N3 Fe1 N4 C17 -168.8(9) . . . . ?
O2 Fe1 N4 C16 -171.9(7) . . . . ?
O1 Fe1 N4 C16 94.7(7) . . . . ?
N2 Fe1 N4 C16 -83.7(7) . . . . ?
N3 Fe1 N4 C16 6.6(7) . . . . ?
Fe1 O1 C11 C6 9.3(15) . . . . ?
Fe1 O1 C11 C10 -172.2(6) . . . . ?
C7 C6 C11 O1 179.3(10) . . . . ?
C5 C6 C11 O1 2.6(16) . . . . ?
C7 C6 C11 C10 0.9(15) . . . . ?
C5 C6 C11 C10 -175.8(9) . . . . ?
C11 C6 C7 C8 0.3(17) . . . . ?
C5 C6 C7 C8 177.3(10) . . . . ?
C6 C7 C8 C9 -0.4(18) . . . . ?
C7 C8 C9 C10 -0.8(17) . . . . ?
C12 O5 C10 C9 0.4(15) . . . . ?
C12 O5 C10 C11 -179.9(10) . . . . ?
C8 C9 C10 O5 -178.3(9) . . . . ?
C8 C9 C10 C11 2.1(16) . . . . ?
O1 C11 C10 O5 -0.3(13) . . . . ?
C6 C11 C10 O5 178.3(9) . . . . ?
O1 C11 C10 C9 179.3(9) . . . . ?
C6 C11 C10 C9 -2.1(15) . . . . ?
C4 N1 C5 C6 177.0(9) . . . . ?
Fe1 N1 C5 C6 -7.7(14) . . . . ?
C11 C6 C5 N1 -3.3(16) . . . . ?
C7 C6 C5 N1 179.9(10) . . . . ?
C5 N1 C4 C3 143.1(9) . . . . ?
Fe1 N1 C4 C3 -32.8(9) . . . . ?
C2 N2 C3 C4 -167.2(9) . . . . ?
Fe1 N2 C3 C4 -40.8(10) . . . . ?
N1 C4 C3 N2 48.3(11) . . . . ?
C3 N2 C2 C1 -62.1(13) . . . . ?
Fe1 N2 C2 C1 176.5(8) . . . . ?
N2 C2 C1 O3 -80.0(14) . . . . ?
C14 N3 C15 C16 -172.6(9) . . . . ?
Fe1 N3 C15 C16 -44.9(10) . . . . ?
C17 N4 C16 C15 141.5(10) . . . . ?
Fe1 N4 C16 C15 -34.2(11) . . . . ?
N3 C15 C16 N4 51.3(11) . . . . ?
C16 N4 C17 C18 175.8(10) . . . . ?
Fe1 N4 C17 C18 -9.0(15) . . . . ?
N4 C17 C18 C23 -0.6(17) . . . . ?
N4 C17 C18 C19 -177.6(10) . . . . ?
Fe1 O2 C23 C18 5.6(13) . . . . ?
Fe1 O2 C23 C22 -175.5(7) . . . . ?
C17 C18 C23 O2 2.5(16) . . . . ?
C19 C18 C23 O2 179.5(9) . . . . ?
C17 C18 C23 C22 -176.4(9) . . . . ?
C19 C18 C23 C22 0.6(14) . . . . ?
O2 C23 C22 O6 0.7(13) . . . . ?
C18 C23 C22 O6 179.7(9) . . . . ?
O2 C23 C22 C21 179.1(10) . . . . ?
C18 C23 C22 C21 -1.9(15) . . . . ?
C21 C22 O6 C24 1.7(16) . . . . ?
C23 C22 O6 C24 180.0(10) . . . . ?
O6 C22 C21 C20 179.2(10) . . . . ?
C23 C22 C21 C20 1.0(17) . . . . ?
C22 C21 C20 C19 1.4(18) . . . . ?
C21 C20 C19 C18 -2.8(17) . . . . ?
C17 C18 C19 C20 178.9(10) . . . . ?
C23 C18 C19 C20 1.7(16) . . . . ?
C15 N3 C14 C13 -60.7(13) . . . . ?
Fe1 N3 C14 C13 178.3(8) . . . . ?
N3 C14 C13 O4 -53.2(16) . . . . ?
